data_7033810
loop_
_publ_author_name
'Guo, Bing'
'Zhang, Xiao'
'Wang, Yan-Ning'
'Huang, Jing-Jing'
'Yu, Jie-Hui'
'Xu, Ji-Qing'

_publ_section_title
;
 New 1-D and 3-D thiocyanatocadmates modified by various amine molecules
 and Cl(-)/CH3COO(-) ions: synthesis, structural characterization, thermal
 behavior and photoluminescence properties.
;
_journal_issue 11
_journal_name_full 'Dalton transactions (Cambridge, England : 2003)'
_journal_page_first 5095
_journal_page_last 5105
_journal_paper_doi 10.1039/c4dt03799e
_journal_volume 44
_journal_year 2015
_chemical_formula_sum 'C8 H18 Cd3 Cl6 N4 S2'
_chemical_formula_weight 784.33
_chemical_name_systematic
; 
 ? 
;
_space_group_IT_number 15
_symmetry_cell_setting monoclinic
_symmetry_space_group_name_Hall '-C 2yc'
_symmetry_space_group_name_H-M 'C 1 2/c 1'
_atom_sites_solution_hydrogens geom
_atom_sites_solution_primary direct
_atom_sites_solution_secondary difmap
_audit_creation_method SHELXL-97
_audit_update_record
;
2015-01-19 deposited with the CCDC.
2015-01-26 downloaded from the CCDC.
;
_cell_angle_alpha 90.00
_cell_angle_beta 93.862(4)
_cell_angle_gamma 90.00
_cell_formula_units_Z 4
_cell_length_a 15.3979(8)
_cell_length_b 11.5941(8)
_cell_length_c 12.5879(8)
_cell_measurement_temperature 293(2)
_cell_measurement_theta_max 24.9012
_cell_measurement_theta_min 2.7858
_cell_volume 2242.1(2)
_computing_cell_refinement 'Bruker SMAR'
_computing_data_collection 'Bruker SMAR'
_computing_data_reduction 'Bruker SMAR'
_computing_publication_material 'Bruker SHELXTL'
_computing_structure_refinement 'SHELXL-97 (Sheldrick, 1997)'
_computing_structure_solution 'SHELXS-97 (Sheldrick, 1990)'
_diffrn_ambient_temperature 293(2)
_diffrn_detector_area_resol_mean 9.00cm
_diffrn_measured_fraction_theta_full 0.997
_diffrn_measured_fraction_theta_max 0.997
_diffrn_measurement_device_type 'CCD area detector'
_diffrn_measurement_method 'phi and omega scans'
_diffrn_radiation_monochromator graphite
_diffrn_radiation_source 'fine-focus sealed tube'
_diffrn_radiation_type MoK\a
_diffrn_radiation_wavelength 0.71073
_diffrn_reflns_av_R_equivalents 0.0933
_diffrn_reflns_av_unetI/netI 0.0618
_diffrn_reflns_limit_h_max 18
_diffrn_reflns_limit_h_min -18
_diffrn_reflns_limit_k_max 8
_diffrn_reflns_limit_k_min -13
_diffrn_reflns_limit_l_max 14
_diffrn_reflns_limit_l_min -14
_diffrn_reflns_number 6105
_diffrn_reflns_theta_full 24.95
_diffrn_reflns_theta_max 24.95
_diffrn_reflns_theta_min 2.20
_diffrn_standards_decay_% none
_diffrn_standards_interval_count none
_diffrn_standards_interval_time none
_diffrn_standards_number none
_exptl_absorpt_coefficient_mu 3.720
_exptl_absorpt_correction_T_max 0.715
_exptl_absorpt_correction_T_min 0.646
_exptl_absorpt_correction_type empirical
_exptl_absorpt_process_details SADABS
_exptl_crystal_colour colorless
_exptl_crystal_density_diffrn 2.324
_exptl_crystal_density_method 'not measured'
_exptl_crystal_description needle
_exptl_crystal_F_000 1488
_exptl_crystal_size_max 0.12
_exptl_crystal_size_mid 0.10
_exptl_crystal_size_min 0.09
_refine_diff_density_max 1.260
_refine_diff_density_min -3.075
_refine_diff_density_rms 0.369
_refine_ls_extinction_method none
_refine_ls_goodness_of_fit_ref 1.187
_refine_ls_hydrogen_treatment constr
_refine_ls_matrix_type full
_refine_ls_number_parameters 105
_refine_ls_number_reflns 1969
_refine_ls_number_restraints 0
_refine_ls_restrained_S_all 1.187
_refine_ls_R_factor_all 0.0440
_refine_ls_R_factor_gt 0.0421
_refine_ls_shift/su_max 0.000
_refine_ls_shift/su_mean 0.000
_refine_ls_structure_factor_coef Fsqd
_refine_ls_weighting_details 'calc w=1/[\s^2^(Fo^2^)+(0.0500P)^2^+2.5079P] where P=(Fo^2^+2Fc^2^)/3'
_refine_ls_weighting_scheme calc
_refine_ls_wR_factor_gt 0.1005
_refine_ls_wR_factor_ref 0.1028
_reflns_number_gt 1885
_reflns_number_total 1969
_reflns_threshold_expression >2sigma(I)
_cod_data_source_file c4dt03799e2.cif
_cod_data_source_block 4
_cod_depositor_comments 'Adding full bibliography for 7033806--7033810.cif.'
_cod_original_sg_symbol_H-M C2/c
_cod_database_code 7033810

loop_
_symmetry_equiv_pos_as_xyz
'x, y, z'
'-x, y, -z+1/2'
'x+1/2, y+1/2, z'
'-x+1/2, y+1/2, -z+1/2'
'-x, -y, -z'
'x, -y, z-1/2'
'-x+1/2, -y+1/2, -z'
'x+1/2, -y+1/2, z-1/2'

loop_
_atom_site_label
_atom_site_type_symbol
_atom_site_fract_x
_atom_site_fract_y
_atom_site_fract_z
_atom_site_U_iso_or_equiv
_atom_site_adp_type
_atom_site_occupancy
_atom_site_symmetry_multiplicity
_atom_site_calc_flag
_atom_site_refinement_flags
Cd1 Cd 0.109755(17) 0.39774(3) 0.03623(2) 0.02434(17) Uani 1 1 d .
Cd2 Cd 0.0000 0.57600(4) 0.2500 0.02436(17) Uani 1 2 d S
S1 S 0.14295(8) 0.22092(12) 0.16692(9) 0.0388(3) Uani 1 1 d .
Cl1 Cl 0.15480(6) 0.55733(10) 0.17138(8) 0.0257(2) Uani 1 1 d .
Cl2 Cl 0.04705(6) 0.26417(10) -0.11469(7) 0.0275(3) Uani 1 1 d .
Cl3 Cl 0.05136(5) 0.57822(10) -0.10364(7) 0.0237(3) Uani 1 1 d .
N1 N 0.2597(2) 0.1086(3) 0.0408(3) 0.0337(9) Uani 1 1 d .
N2 N 0.1534(2) 0.1831(3) 0.5636(3) 0.0345(8) Uani 1 1 d .
H2 H 0.1246 0.2513 0.5679 0.080 Uiso 1 1 calc R
C1 C 0.2126(2) 0.1573(4) 0.0922(3) 0.0266(9) Uani 1 1 d .
C2 C 0.1496(4) 0.1224(5) 0.6693(4) 0.0471(13) Uani 1 1 d .
H2A H 0.1786 0.1683 0.7243 0.071 Uiso 1 1 calc R
H2B H 0.1778 0.0488 0.6661 0.071 Uiso 1 1 calc R
H2C H 0.0899 0.1115 0.6845 0.071 Uiso 1 1 calc R
C3 C 0.2461(3) 0.2099(5) 0.5472(3) 0.0369(11) Uani 1 1 d .
H3A H 0.2771 0.1388 0.5350 0.044 Uiso 1 1 calc R
H3B H 0.2728 0.2458 0.6109 0.044 Uiso 1 1 calc R
C4 C 0.1093(3) 0.1152(5) 0.4743(4) 0.0480(13) Uani 1 1 d .
H4A H 0.1130 0.1565 0.4086 0.072 Uiso 1 1 calc R
H4B H 0.0493 0.1039 0.4877 0.072 Uiso 1 1 calc R
H4C H 0.1374 0.0416 0.4692 0.072 Uiso 1 1 calc R

loop_
_atom_site_aniso_label
_atom_site_aniso_U_11
_atom_site_aniso_U_22
_atom_site_aniso_U_33
_atom_site_aniso_U_23
_atom_site_aniso_U_13
_atom_site_aniso_U_12
Cd1 0.0194(2) 0.0275(3) 0.0261(2) -0.00472(12) 0.00154(16) 0.00209(11)
Cd2 0.0246(3) 0.0298(3) 0.0190(3) 0.000 0.00329(19) 0.000
S1 0.0443(6) 0.0427(7) 0.0305(5) 0.0081(5) 0.0113(5) 0.0169(6)
Cl1 0.0217(5) 0.0300(6) 0.0254(4) -0.0055(4) 0.0026(4) -0.0032(4)
Cl2 0.0308(5) 0.0278(6) 0.0233(5) -0.0010(4) -0.0015(4) -0.0016(4)
Cl3 0.0185(5) 0.0269(5) 0.0260(5) -0.0032(4) 0.0029(4) -0.0021(4)
N1 0.0258(18) 0.031(2) 0.045(2) 0.0026(17) 0.0075(17) -0.0031(15)
N2 0.0292(17) 0.032(2) 0.0435(18) -0.0039(17) 0.0074(15) 0.0089(15)
C1 0.0204(17) 0.029(2) 0.0308(18) 0.0029(18) 0.0018(16) -0.0005(17)
C2 0.048(3) 0.046(3) 0.049(3) 0.001(3) 0.013(2) 0.009(2)
C3 0.0259(19) 0.045(3) 0.039(2) -0.006(2) 0.0010(18) 0.013(2)
C4 0.038(3) 0.052(3) 0.054(3) -0.007(3) 0.000(2) 0.005(2)

loop_
_atom_type_symbol
_atom_type_description
_atom_type_scat_dispersion_real
_atom_type_scat_dispersion_imag
_atom_type_scat_source
C C 0.0033 0.0016 'International Tables Vol C Tables 4.2.6.8 and 6.1.1.4'
H H 0.0000 0.0000 'International Tables Vol C Tables 4.2.6.8 and 6.1.1.4'
Cd Cd -0.8075 1.2024 'International Tables Vol C Tables 4.2.6.8 and 6.1.1.4'
Cl Cl 0.1484 0.1585 'International Tables Vol C Tables 4.2.6.8 and 6.1.1.4'
N N 0.0061 0.0033 'International Tables Vol C Tables 4.2.6.8 and 6.1.1.4'
S S 0.1246 0.1234 'International Tables Vol C Tables 4.2.6.8 and 6.1.1.4'

loop_
_geom_angle_atom_site_label_1
_geom_angle_atom_site_label_2
_geom_angle_atom_site_label_3
_geom_angle
_geom_angle_site_symmetry_1
_geom_angle_site_symmetry_3
N1 Cd1 Cl1 95.62(10) 7 .
N1 Cd1 Cl2 87.96(10) 7 .
Cl1 Cd1 Cl2 170.14(4) . .
N1 Cd1 S1 95.71(10) 7 .
Cl1 Cd1 S1 96.50(4) . .
Cl2 Cd1 S1 92.27(4) . .
N1 Cd1 Cl3 172.29(10) 7 5_565
Cl1 Cd1 Cl3 86.00(3) . 5_565
Cl2 Cd1 Cl3 89.27(3) . 5_565
S1 Cd1 Cl3 91.59(4) . 5_565
N1 Cd1 Cl3 90.66(10) 7 .
Cl1 Cd1 Cl3 86.57(3) . .
Cl2 Cd1 Cl3 84.20(3) . .
S1 Cd1 Cl3 172.61(3) . .
Cl3 Cd1 Cl3 81.90(3) 5_565 .
N1 Cd1 Cd2 138.43(10) 7 .
Cl1 Cd1 Cd2 42.97(2) . .
Cl2 Cd1 Cd2 132.17(2) . .
S1 Cd1 Cd2 93.23(3) . .
Cl3 Cd1 Cd2 43.13(2) 5_565 .
Cl3 Cd1 Cd2 84.42(2) . .
Cl2 Cd2 Cl2 88.51(4) 6_566 5_565
Cl2 Cd2 Cl3 176.69(3) 6_566 5_565
Cl2 Cd2 Cl3 88.19(3) 5_565 5_565
Cl2 Cd2 Cl3 88.19(3) 6_566 6_566
Cl2 Cd2 Cl3 176.69(3) 5_565 6_566
Cl3 Cd2 Cl3 95.12(5) 5_565 6_566
Cl2 Cd2 Cl1 91.82(3) 6_566 2
Cl2 Cd2 Cl1 94.89(3) 5_565 2
Cl3 Cd2 Cl1 88.32(3) 5_565 2
Cl3 Cd2 Cl1 85.36(3) 6_566 2
Cl2 Cd2 Cl1 94.89(3) 6_566 .
Cl2 Cd2 Cl1 91.82(3) 5_565 .
Cl3 Cd2 Cl1 85.36(3) 5_565 .
Cl3 Cd2 Cl1 88.32(3) 6_566 .
Cl1 Cd2 Cl1 170.63(5) 2 .
Cl2 Cd2 Cd1 136.40(2) 6_566 .
Cl2 Cd2 Cd1 92.34(2) 5_565 .
Cl3 Cd2 Cd1 43.95(2) 5_565 .
Cl3 Cd2 Cd1 89.96(2) 6_566 .
Cl1 Cd2 Cd1 131.43(3) 2 .
Cl1 Cd2 Cd1 41.50(2) . .
Cl2 Cd2 Cd1 92.34(2) 6_566 2
Cl2 Cd2 Cd1 136.40(2) 5_565 2
Cl3 Cd2 Cd1 89.96(2) 5_565 2
Cl3 Cd2 Cd1 43.95(2) 6_566 2
Cl1 Cd2 Cd1 41.50(2) 2 2
Cl1 Cd2 Cd1 131.43(3) . 2
Cd1 Cd2 Cd1 115.452(15) . 2
C1 S1 Cd1 95.60(14) . .
Cd1 Cl1 Cd2 95.53(3) . .
Cd1 Cl2 Cd2 97.40(4) . 5_565
Cd2 Cl3 Cd1 92.92(3) 5_565 5_565
Cd2 Cl3 Cd1 90.06(3) 5_565 .
Cd1 Cl3 Cd1 98.10(3) 5_565 .
C1 N1 Cd1 149.1(3) . 7
C3 N2 C4 113.3(4) . .
C3 N2 C2 108.3(3) . .
C4 N2 C2 111.9(4) . .
C3 N2 H2 107.7 . .
C4 N2 H2 107.7 . .
C2 N2 H2 107.7 . .
N1 C1 S1 177.3(4) . .
N2 C2 H2A 109.5 . .
N2 C2 H2B 109.5 . .
H2A C2 H2B 109.5 . .
N2 C2 H2C 109.5 . .
H2A C2 H2C 109.5 . .
H2B C2 H2C 109.5 . .
N2 C3 C3 111.3(4) . 7_556
N2 C3 H3A 109.4 . .
C3 C3 H3A 109.4 7_556 .
N2 C3 H3B 109.4 . .
C3 C3 H3B 109.4 7_556 .
H3A C3 H3B 108.0 . .
N2 C4 H4A 109.5 . .
N2 C4 H4B 109.5 . .
H4A C4 H4B 109.5 . .
N2 C4 H4C 109.5 . .
H4A C4 H4C 109.5 . .
H4B C4 H4C 109.5 . .

loop_
_geom_bond_atom_site_label_1
_geom_bond_atom_site_label_2
_geom_bond_distance
_geom_bond_site_symmetry_2
Cd1 N1 2.291(4) 7
Cd1 Cl1 2.5768(10) .
Cd1 Cl2 2.5870(10) .
Cd1 S1 2.6565(12) .
Cd1 Cl3 2.6899(9) 5_565
Cd1 Cl3 2.8415(11) .
Cd1 Cd2 3.8705(4) .
Cd2 Cl2 2.5873(10) 6_566
Cd2 Cl2 2.5873(10) 5_565
Cd2 Cl3 2.6496(10) 5_565
Cd2 Cl3 2.6496(10) 6_566
Cd2 Cl1 2.6506(10) 2
Cd2 Cl1 2.6506(10) .
Cd2 Cd1 3.8705(4) 2
S1 C1 1.647(4) .
Cl2 Cd2 2.5873(10) 5_565
Cl3 Cd2 2.6496(10) 5_565
Cl3 Cd1 2.6899(9) 5_565
N1 C1 1.152(6) .
N1 Cd1 2.291(4) 7
N2 C3 1.488(6) .
N2 C4 1.498(6) .
N2 C2 1.510(6) .
N2 H2 0.9100 .
C2 H2A 0.9600 .
C2 H2B 0.9600 .
C2 H2C 0.9600 .
C3 C3 1.519(10) 7_556
C3 H3A 0.9700 .
C3 H3B 0.9700 .
C4 H4A 0.9600 .
C4 H4B 0.9600 .
C4 H4C 0.9600 .
